data_4061980
_journal_name_full Organometallics
_journal_year 2003
_chemical_formula_sum 'C42 H56 F6 O10 P2 S2 Sn2'
_chemical_formula_weight 1198.31
_space_group_IT_number 18
_symmetry_cell_setting orthorhombic
_symmetry_space_group_name_Hall 'P 2 2ab'
_symmetry_space_group_name_H-M 'P 21 21 2'
_cell_angle_alpha 90.00
_cell_angle_beta 90.00
_cell_angle_gamma 90.00
_cell_formula_units_Z 2
_cell_length_a 14.7503(9)
_cell_length_b 17.5026(10)
_cell_length_c 9.9932(6)
_cell_measurement_temperature 293(2)
_cell_volume 2579.9(3)
_diffrn_ambient_temperature 293(2)
_exptl_crystal_density_diffrn 1.543
_cod_depositor_comments
;
The following automatic conversions were performed:
'_symmetry_cell_setting' value 'Orthorhombic' changed to 'orthorhombic'
according to '/home/saulius/struct/CIF-dictionaries/cif_core.dic'
dictionary named 'cif_core.dic' version 2.4.1 from 2010-06-29.

Automatic conversion script
Id: cif_fix_enum 1527 2010-12-29 10:47:43Z saulius 
;
_cod_database_code 4061980

loop_
_symmetry_equiv_pos_as_xyz
'x, y, z'
'-x, -y, z'
'-x+1/2, y+1/2, -z'
'x+1/2, -y+1/2, -z'

loop_
_atom_site_label
_atom_site_type_symbol
_atom_site_fract_x
_atom_site_fract_y
_atom_site_fract_z
_atom_site_U_iso_or_equiv
_atom_site_adp_type
_atom_site_occupancy
_atom_site_symmetry_multiplicity
_atom_site_calc_flag
_atom_site_refinement_flags
_atom_site_disorder_assembly
_atom_site_disorder_group
C1 C 0.9325(7) 0.8668(9) 0.7982(14) 0.120(4) Uani 1 1 d . . .
C10 C 0.5729(4) 0.8712(4) 0.4254(6) 0.0526(14) Uani 1 1 d . . .
C11 C 0.5261(5) 0.8936(6) 0.3134(7) 0.088(3) Uani 1 1 d . . .
H11 H 0.4715 0.9197 0.3216 0.105 Uiso 1 1 calc R . .
C12 C 0.5605(8) 0.8771(7) 0.1893(8) 0.113(4) Uani 1 1 d . . .
H12 H 0.5268 0.8895 0.1137 0.136 Uiso 1 1 calc R . .
C13 C 0.6428(8) 0.8432(6) 0.1741(9) 0.096(3) Uani 1 1 d . . .
H13 H 0.6659 0.8350 0.0886 0.115 Uiso 1 1 calc R . .
C14 C 0.6903(8) 0.8216(6) 0.2803(9) 0.096(3) Uani 1 1 d . . .
H14 H 0.7462 0.7977 0.2700 0.115 Uiso 1 1 calc R . .
C15 C 0.6548(6) 0.8354(5) 0.4091(8) 0.079(2) Uani 1 1 d . . .
H15 H 0.6874 0.8201 0.4840 0.095 Uiso 1 1 calc R . .
C20 C 0.5241(4) 0.7920(3) 0.6698(7) 0.0547(13) Uani 1 1 d . . .
C21 C 0.5685(6) 0.7736(5) 0.7802(8) 0.076(2) Uani 1 1 d . . .
H21 H 0.6080 0.8081 0.8204 0.091 Uiso 1 1 calc R . .
C22 C 0.5546(8) 0.7022(7) 0.8337(11) 0.110(3) Uani 1 1 d . . .
H22 H 0.5847 0.6894 0.9123 0.132 Uiso 1 1 calc R . .
C23 C 0.5010(9) 0.6514(6) 0.7795(14) 0.113(4) Uani 1 1 d . . .
H23 H 0.4935 0.6040 0.8199 0.135 Uiso 1 1 calc R . .
C24 C 0.4585(7) 0.6670(5) 0.6698(12) 0.096(3) Uani 1 1 d . . .
H24 H 0.4202 0.6313 0.6303 0.115 Uiso 1 1 calc R . .
C25 C 0.4714(6) 0.7378(4) 0.6133(8) 0.075(2) Uani 1 1 d . . .
H25 H 0.4426 0.7488 0.5328 0.090 Uiso 1 1 calc R . .
C30 C 0.7651(4) 1.0601(4) 0.4946(7) 0.0601(15) Uani 1 1 d . . .
C32 C 0.8566(18) 1.0151(16) 0.497(3) 0.110(9) Uani 0.50 1 d P A 2
C33' C 0.7247(17) 1.1408(15) 0.450(3) 0.099(8) Uani 0.50 1 d P A 1
C40 C 0.6876(5) 1.0702(4) 0.8713(6) 0.0640(16) Uani 1 1 d . . .
O1 O 0.6007(3) 0.9298(2) 0.6720(4) 0.0524(9) Uani 1 1 d . . .
O2 O 0.4386(3) 0.9213(2) 0.5876(4) 0.0563(10) Uani 1 1 d . . .
O5 O 0.7892(3) 0.9337(3) 0.7213(6) 0.0782(14) Uani 1 1 d . . .
O6 O 0.7738(5) 0.8336(5) 0.8832(8) 0.131(3) Uani 1 1 d . . .
O7 O 0.8116(5) 0.8046(5) 0.6525(8) 0.130(3) Uani 1 1 d . . .
F1 F 0.9651(5) 0.7998(5) 0.8378(9) 0.174(4) Uani 1 1 d . . .
F2 F 0.9758(5) 0.8874(8) 0.6935(11) 0.205(5) Uani 1 1 d . . .
F3 F 0.9455(6) 0.9141(6) 0.8941(10) 0.181(4) Uani 1 1 d . . .
P1 P 0.53106(11) 0.88505(8) 0.59243(14) 0.0456(3) Uani 1 1 d . A .
S1 S 0.81278(14) 0.85656(11) 0.7588(2) 0.0727(5) Uani 1 1 d . A .
Sn1 Sn 0.68208(2) 1.02438(2) 0.66562(4) 0.04637(14) Uani 1 1 d . . .
C33 C 0.779(2) 1.1407(11) 0.513(3) 0.130(12) Uani 0.50 1 d P A -1
C32' C 0.8593(14) 1.0626(16) 0.547(2) 0.101(8) Uani 0.50 1 d P A -2
C42' C 0.688(3) 1.1581(16) 0.846(3) 0.167(16) Uani 0.50 1 d P A 6
C42 C 0.6239(19) 1.1396(13) 0.8852(16) 0.095(8) Uani 0.50 1 d P A -6
C43' C 0.7837(10) 1.0715(16) 0.9169(15) 0.128(10) Uani 0.50 1 d P A -7
H43A H 0.7865 1.0912 1.0065 0.192 Uiso 0.50 1 calc PR A -7
H43B H 0.8186 1.1036 0.8585 0.192 Uiso 0.50 1 calc PR A -7
H43C H 0.8078 1.0206 0.9153 0.192 Uiso 0.50 1 calc PR A -7
C41' C 0.6456(16) 1.0151(11) 0.9598(10) 0.117(9) Uani 0.50 1 d P A -5
H41A H 0.6476 1.0339 1.0500 0.176 Uiso 0.50 1 calc PR A -5
H41B H 0.6778 0.9675 0.9545 0.176 Uiso 0.50 1 calc PR A -5
H41C H 0.5837 1.0074 0.9335 0.176 Uiso 0.50 1 calc PR A -5
C31 C 0.7167(17) 1.052(3) 0.3634(14) 0.171(19) Uani 0.50 1 d P A -3
C31' C 0.7621(17) 1.0042(15) 0.390(3) 0.108(8) Uani 0.50 1 d P A 3

loop_
_atom_site_aniso_label
_atom_site_aniso_U_11
_atom_site_aniso_U_22
_atom_site_aniso_U_33
_atom_site_aniso_U_23
_atom_site_aniso_U_13
_atom_site_aniso_U_12
C1 0.065(5) 0.180(12) 0.116(9) 0.024(9) -0.020(6) 0.027(7)
C10 0.067(4) 0.048(3) 0.043(3) 0.001(3) 0.001(3) -0.003(3)
C11 0.067(4) 0.145(8) 0.051(4) 0.018(4) -0.007(3) -0.004(5)
C12 0.130(9) 0.170(10) 0.040(4) 0.013(5) -0.001(5) -0.032(8)
C13 0.129(8) 0.107(7) 0.050(4) -0.003(5) 0.024(5) -0.022(6)
C14 0.120(7) 0.094(6) 0.073(5) -0.011(5) 0.025(5) 0.013(6)
C15 0.097(6) 0.084(5) 0.057(4) -0.001(4) 0.010(4) 0.026(4)
C20 0.066(3) 0.045(3) 0.053(3) 0.003(3) 0.006(3) -0.004(3)
C21 0.085(5) 0.076(5) 0.068(4) 0.026(4) -0.007(4) -0.006(4)
C22 0.139(9) 0.107(7) 0.083(6) 0.038(6) 0.006(7) 0.020(7)
C23 0.139(9) 0.068(6) 0.130(10) 0.033(7) 0.038(8) -0.008(6)
C24 0.120(7) 0.056(4) 0.112(7) 0.010(6) 0.019(8) -0.018(4)
C25 0.085(5) 0.057(4) 0.082(5) -0.001(4) 0.013(4) -0.009(4)
C30 0.054(3) 0.073(4) 0.053(3) 0.006(3) 0.011(3) -0.006(3)
C32 0.096(15) 0.13(2) 0.109(18) 0.020(16) 0.045(15) 0.039(15)
C33' 0.102(15) 0.091(15) 0.103(17) 0.016(12) 0.001(13) -0.036(12)
C40 0.071(4) 0.078(4) 0.044(3) -0.011(3) -0.005(3) -0.009(4)
O1 0.061(2) 0.051(2) 0.0453(18) -0.002(2) -0.005(2) -0.0101(17)
O2 0.058(2) 0.061(3) 0.050(2) -0.004(2) -0.0003(19) 0.005(2)
O5 0.064(3) 0.075(3) 0.095(4) 0.012(3) -0.018(3) 0.007(2)
O6 0.109(5) 0.169(7) 0.115(5) 0.071(5) 0.026(4) 0.011(5)
O7 0.146(6) 0.132(6) 0.112(5) -0.049(5) -0.037(6) 0.045(5)
F1 0.124(5) 0.195(8) 0.202(8) 0.022(7) -0.044(6) 0.088(6)
F2 0.085(4) 0.337(14) 0.192(8) 0.077(9) 0.027(5) 0.001(6)
F3 0.145(6) 0.186(8) 0.213(8) -0.031(7) -0.115(7) 0.019(6)
P1 0.0542(8) 0.0434(7) 0.0391(7) 0.0003(6) -0.0016(6) -0.0032(6)
S1 0.0686(10) 0.0818(12) 0.0677(10) 0.0032(9) -0.0060(10) 0.0120(10)
Sn1 0.0493(2) 0.0520(2) 0.03779(18) 0.00028(17) -0.00020(17) -0.00584(17)
C33 0.20(3) 0.052(10) 0.14(2) -0.026(12) 0.12(2) -0.044(14)
C32' 0.063(10) 0.15(2) 0.092(16) 0.038(16) 0.000(10) -0.015(14)
C42' 0.31(5) 0.090(16) 0.100(19) -0.065(16) -0.01(3) -0.03(2)
C42 0.17(2) 0.092(14) 0.027(6) -0.014(7) -0.012(9) 0.052(15)
C43' 0.055(8) 0.26(3) 0.065(9) -0.111(14) -0.041(7) 0.037(12)
C41' 0.21(2) 0.126(14) 0.015(4) -0.027(7) 0.044(8) -0.098(15)
C31 0.111(18) 0.38(6) 0.018(6) 0.026(14) -0.003(8) -0.14(3)
C31' 0.107(18) 0.126(18) 0.090(16) -0.044(14) 0.041(14) -0.038(13)

loop_
_geom_bond_atom_site_label_1
_geom_bond_atom_site_label_2
_geom_bond_distance
_geom_bond_site_symmetry_2
_geom_bond_publ_flag
C1 F2 1.277(13) . ?
C1 F3 1.281(16) . ?
C1 F1 1.327(15) . ?
C1 S1 1.819(11) . ?
C10 C15 1.370(11) . ?
C10 C11 1.372(9) . ?
C10 P1 1.796(6) . ?
C11 C12 1.371(12) . ?
C12 C13 1.360(14) . ?
C13 C14 1.327(14) . ?
C14 C15 1.410(11) . ?
C20 C21 1.323(10) . ?
C20 C25 1.350(10) . ?
C20 P1 1.806(6) . ?
C21 C22 1.376(13) . ?
C22 C23 1.308(17) . ?
C23 C24 1.291(15) . ?
C24 C25 1.375(11) . ?
C30 C31' 1.43(2) . ?
C30 C33 1.438(19) . ?
C30 C32' 1.49(2) . ?
C30 C31 1.500(17) . ?
C30 C32 1.56(2) . ?
C30 C33' 1.60(3) . ?
C30 Sn1 2.193(6) . ?
C32 C32' 0.97(3) . ?
C33' C33 1.02(4) . ?
C40 C41' 1.447(15) . ?
C40 C43' 1.489(16) . ?
C40 C42 1.54(2) . ?
C40 C42' 1.56(3) . ?
C40 Sn1 2.207(6) . ?
O1 P1 1.517(4) . ?
O1 Sn1 2.046(4) . ?
O2 P1 1.504(5) . ?
O2 Sn1 2.164(4) 2_675 ?
O5 S1 1.444(6) . ?
O5 Sn1 2.307(5) . ?
O6 S1 1.428(7) . ?
O7 S1 1.399(7) . ?
Sn1 O2 2.164(4) 2_675 ?
C42' C42 1.08(4) . ?
C31 C31' 1.10(4) . ?
